data_4025295
loop_
_publ_author_name
'John T. Markiewicz'
'Douglas J. Schauer'
'Joakim L\"ofstedt'
'Steven J. Corden'
'Olaf Wiest'
'Paul Helquist'

_publ_contact_author_address
;
Department of Chemistry and Biochemistry,
University of Notre Dame,
Notre Dame, IN 46556
USA
;
_publ_contact_author_email phelquis@nd.edu
_publ_contact_author_fax '+1 574 631 6652'
_publ_contact_author_name 'Paul Helquist'
_publ_contact_author_phone '+1 574 631 7822'
_publ_section_title
;
 Synthesis of 4-Methyldienoates Using a Vinylogous Horner-Wadsworth-Emmons
 Reagent. Application to the Synthesis of Trichostatic Acid
;
_journal_name_full 'Journal of Organic Chemistry'
_journal_page_first 2061
_journal_page_last 2064
_journal_paper_doi 10.1021/jo902422y
_journal_volume 75
_journal_year 2010
_chemical_absolute_configuration ad
_chemical_compound_source synthesized
_chemical_formula_moiety 'C23 H28 N2 O4'
_chemical_formula_sum 'C23 H28 N2 O4'
_chemical_formula_weight 396.47
_space_group_IT_number 4
_symmetry_cell_setting monoclinic
_symmetry_Int_Tables_number 4
_symmetry_space_group_name_Hall 'P 2yb'
_symmetry_space_group_name_H-M 'P 1 21 1'
_atom_sites_solution_hydrogens geom
_atom_sites_solution_primary direct
_atom_sites_solution_secondary difmap
_audit_creation_method SHELXL-97
_cell_angle_alpha 90.00
_cell_angle_beta 94.888(2)
_cell_angle_gamma 90.00
_cell_formula_units_Z 2
_cell_length_a 11.6684(5)
_cell_length_b 7.4095(3)
_cell_length_c 11.9159(5)
_cell_measurement_reflns_used 9873
_cell_measurement_temperature 100(2)
_cell_measurement_theta_max 68.7617
_cell_measurement_theta_min 3.7228
_cell_volume 1026.47(7)
_computing_cell_refinement 'APEX2/SAINT (Bruker, 2007)'
_computing_data_collection 'APEX2 (Bruker, 2007)'
_computing_data_reduction 'SAINT/XPREP (Bruker, 2007; Sheldrick, 2003)'
_computing_molecular_graphics 'XP (Sheldrick, 1998)'
_computing_publication_material 'XCIF (Sheldrick, 2001)/enCIFer (CCDC, 2005)'
_computing_structure_refinement 'XL (Sheldrick, 2001)'
_computing_structure_solution 'XS (Sheldrick, 2001)'
_diffrn_ambient_temperature 100(2)
_diffrn_detector_area_resol_mean 8.33
_diffrn_measured_fraction_theta_full 0.951
_diffrn_measured_fraction_theta_max 0.951
_diffrn_measurement_device_type 'Bruker SMART Apex CCD diffractometer'
_diffrn_measurement_method '\f and \w scans'
_diffrn_radiation_monochromator graphite
_diffrn_radiation_probe x-ray
_diffrn_radiation_type CuK\a
_diffrn_radiation_wavelength 1.54178
_diffrn_reflns_av_R_equivalents 0.0183
_diffrn_reflns_av_sigmaI/netI 0.0163
_diffrn_reflns_limit_h_max 11
_diffrn_reflns_limit_h_min -13
_diffrn_reflns_limit_k_max 8
_diffrn_reflns_limit_k_min -8
_diffrn_reflns_limit_l_max 14
_diffrn_reflns_limit_l_min -14
_diffrn_reflns_number 15356
_diffrn_reflns_theta_full 69.49
_diffrn_reflns_theta_max 69.49
_diffrn_reflns_theta_min 3.72
_diffrn_source 'fine-focus sealed tube'
_diffrn_source_type 'Siemens KFFCU2K-90'
_exptl_absorpt_coefficient_mu 0.711
_exptl_absorpt_correction_T_max 0.8536
_exptl_absorpt_correction_T_min 0.7739
_exptl_absorpt_correction_type multi-scan
_exptl_absorpt_process_details
;
Sheldrick, G. M. (2007). SADABS v.2007/4. University of G\"ottingen, Germany.
;
_exptl_crystal_colour 'clear colorless'
_exptl_crystal_density_diffrn 1.283
_exptl_crystal_density_method 'not measured'
_exptl_crystal_description parallelepiped
_exptl_crystal_F_000 424
_exptl_crystal_size_max 0.38
_exptl_crystal_size_mid 0.36
_exptl_crystal_size_min 0.23
_refine_diff_density_max 0.163
_refine_diff_density_min -0.145
_refine_diff_density_rms 0.030
_refine_ls_abs_structure_details 'Flack H D (1983), Acta Cryst. A39, 876-881'
_refine_ls_abs_structure_Flack 0.11(13)
_refine_ls_extinction_coef 0.0072(5)
_refine_ls_extinction_expression Fc^*^=kFc[1+0.001xFc^2^\l^3^/sin(2\q)]^-1/4^
_refine_ls_extinction_method SHELXL
_refine_ls_goodness_of_fit_ref 1.037
_refine_ls_hydrogen_treatment constr
_refine_ls_matrix_type full
_refine_ls_number_parameters 268
_refine_ls_number_reflns 3568
_refine_ls_number_restraints 1
_refine_ls_restrained_S_all 1.037
_refine_ls_R_factor_all 0.0245
_refine_ls_R_factor_gt 0.0244
_refine_ls_shift/su_max 0.000
_refine_ls_shift/su_mean 0.000
_refine_ls_structure_factor_coef Fsqd
_refine_ls_weighting_details 'calc w=1/[\s^2^(Fo^2^)+(0.0386P)^2^+0.1822P] where P=(Fo^2^+2Fc^2^)/3'
_refine_ls_weighting_scheme calc
_refine_ls_wR_factor_gt 0.0662
_refine_ls_wR_factor_ref 0.0663
_reflns_number_gt 3553
_reflns_number_total 3568
_reflns_threshold_expression >2sigma(I)
_cod_data_source_file jo902422y_si_003.cif
_cod_data_source_block bcn344_0m
_cod_original_sg_symbol_H-M 'P 21'
_cod_database_code 4025295

loop_
_symmetry_equiv_pos_as_xyz
'x, y, z'
'-x, y+1/2, -z'

loop_
_atom_site_label
_atom_site_type_symbol
_atom_site_fract_x
_atom_site_fract_y
_atom_site_fract_z
_atom_site_U_iso_or_equiv
_atom_site_adp_type
_atom_site_occupancy
_atom_site_symmetry_multiplicity
_atom_site_calc_flag
_atom_site_refinement_flags
_atom_site_disorder_assembly
_atom_site_disorder_group
N1 N -0.11232(9) 0.99201(14) 0.38567(9) 0.0234(2) Uani 1 1 d . . .
N2 N 0.53878(9) 0.69895(14) 0.13361(8) 0.0222(2) Uani 1 1 d . . .
O1 O 0.42359(7) 1.08878(13) 0.30052(7) 0.0259(2) Uani 1 1 d . . .
O2 O 0.58796(8) 0.78803(14) 0.31139(7) 0.0301(2) Uani 1 1 d . . .
O3 O 0.52734(8) 0.61827(15) -0.04668(7) 0.0325(2) Uani 1 1 d . . .
O4 O 0.36190(8) 0.63246(14) 0.03412(7) 0.0298(2) Uani 1 1 d . . .
C1 C 0.00483(11) 0.98974(16) 0.38146(10) 0.0202(2) Uani 1 1 d . . .
C2 C 0.07759(11) 0.89543(18) 0.46199(10) 0.0220(2) Uani 1 1 d . . .
H2 H 0.0459 0.8386 0.5238 0.026 Uiso 1 1 calc R . .
C3 C 0.19456(11) 0.88498(17) 0.45181(10) 0.0221(3) Uani 1 1 d . . .
H3 H 0.2414 0.8207 0.5074 0.027 Uiso 1 1 calc R . .
C4 C 0.24637(11) 0.96530(16) 0.36299(10) 0.0213(3) Uani 1 1 d . . .
C5 C 0.17489(11) 1.06689(16) 0.28679(10) 0.0225(3) Uani 1 1 d . . .
H5 H 0.2079 1.1282 0.2274 0.027 Uiso 1 1 calc R . .
C6 C 0.05792(10) 1.08089(17) 0.29517(10) 0.0223(3) Uani 1 1 d . . .
H6 H 0.0125 1.1526 0.2424 0.027 Uiso 1 1 calc R . .
C7 C -0.18462(11) 1.08608(18) 0.30005(10) 0.0262(3) Uani 1 1 d . . .
H7A H -0.1687 1.2158 0.3051 0.039 Uiso 1 1 calc R . .
H7B H -0.2656 1.0642 0.3115 0.039 Uiso 1 1 calc R . .
H7C H -0.1685 1.0420 0.2255 0.039 Uiso 1 1 calc R . .
C8 C -0.16454(11) 0.90204(19) 0.47718(10) 0.0254(3) Uani 1 1 d . . .
H8A H -0.1451 0.7734 0.4771 0.038 Uiso 1 1 calc R . .
H8B H -0.2483 0.9164 0.4669 0.038 Uiso 1 1 calc R . .
H8C H -0.1354 0.9558 0.5492 0.038 Uiso 1 1 calc R . .
C9 C 0.37101(11) 0.93331(17) 0.34503(10) 0.0223(3) Uani 1 1 d . . .
H9 H 0.4136 0.8998 0.4185 0.027 Uiso 1 1 calc R . .
C10 C 0.38467(11) 0.78123(18) 0.25906(10) 0.0221(3) Uani 1 1 d . . .
H10 H 0.3397 0.8121 0.1864 0.027 Uiso 1 1 calc R . .
C11 C 0.50990(11) 0.76064(17) 0.23930(10) 0.0226(3) Uani 1 1 d . . .
C12 C 0.48388(13) 1.19318(19) 0.38595(12) 0.0317(3) Uani 1 1 d . . .
H12A H 0.4306 1.2325 0.4404 0.048 Uiso 1 1 calc R . .
H12B H 0.5175 1.2992 0.3521 0.048 Uiso 1 1 calc R . .
H12C H 0.5452 1.1201 0.4245 0.048 Uiso 1 1 calc R . .
C13 C 0.34381(11) 0.59875(18) 0.30145(10) 0.0259(3) Uani 1 1 d . . .
H13A H 0.3559 0.5052 0.2456 0.039 Uiso 1 1 calc R . .
H13B H 0.2618 0.6059 0.3131 0.039 Uiso 1 1 calc R . .
H13C H 0.3876 0.5685 0.3728 0.039 Uiso 1 1 calc R . .
C14 C 0.46481(12) 0.65038(17) 0.04097(10) 0.0244(3) Uani 1 1 d . . .
C15 C 0.64583(12) 0.67163(19) -0.01901(11) 0.0290(3) Uani 1 1 d . . .
H15A H 0.6611 0.7913 -0.0516 0.035 Uiso 1 1 calc R . .
H15B H 0.6993 0.5823 -0.0477 0.035 Uiso 1 1 calc R . .
C16 C 0.65926(11) 0.67872(17) 0.10988(10) 0.0232(3) Uani 1 1 d . . .
H16 H 0.7044 0.7879 0.1360 0.028 Uiso 1 1 calc R . .
C17 C 0.71495(11) 0.50748(17) 0.16339(11) 0.0242(3) Uani 1 1 d . . .
H17A H 0.7041 0.5056 0.2449 0.029 Uiso 1 1 calc R . .
H17B H 0.6768 0.3995 0.1285 0.029 Uiso 1 1 calc R . .
C18 C 0.84156(11) 0.50178(16) 0.14718(10) 0.0222(3) Uani 1 1 d . . .
C19 C 0.91791(11) 0.60768(18) 0.21555(10) 0.0243(3) Uani 1 1 d . . .
H19 H 0.8896 0.6792 0.2733 0.029 Uiso 1 1 calc R . .
C20 C 1.03419(11) 0.61012(18) 0.20059(10) 0.0263(3) Uani 1 1 d . . .
H20 H 1.0848 0.6836 0.2476 0.032 Uiso 1 1 calc R . .
C21 C 1.07712(11) 0.50513(18) 0.11676(11) 0.0242(3) Uani 1 1 d . . .
H21 H 1.1569 0.5062 0.1064 0.029 Uiso 1 1 calc R . .
C22 C 1.00219(11) 0.39898(18) 0.04857(10) 0.0252(3) Uani 1 1 d . . .
H22 H 1.0309 0.3273 -0.0089 0.030 Uiso 1 1 calc R . .
C23 C 0.88598(11) 0.39666(18) 0.06348(10) 0.0246(3) Uani 1 1 d . . .
H23 H 0.8357 0.3228 0.0164 0.029 Uiso 1 1 calc R . .

loop_
_atom_site_aniso_label
_atom_site_aniso_U_11
_atom_site_aniso_U_22
_atom_site_aniso_U_33
_atom_site_aniso_U_23
_atom_site_aniso_U_13
_atom_site_aniso_U_12
N1 0.0208(6) 0.0244(5) 0.0259(5) 0.0036(4) 0.0065(4) 0.0016(4)
N2 0.0172(6) 0.0268(5) 0.0231(5) -0.0021(4) 0.0045(4) 0.0015(4)
O1 0.0237(5) 0.0287(5) 0.0258(4) 0.0017(4) 0.0049(3) -0.0019(4)
O2 0.0198(5) 0.0429(6) 0.0274(4) -0.0092(4) 0.0003(3) 0.0034(4)
O3 0.0276(5) 0.0483(6) 0.0219(4) -0.0054(4) 0.0049(3) 0.0027(4)
O4 0.0221(5) 0.0402(6) 0.0266(4) -0.0041(4) -0.0008(3) 0.0007(4)
C1 0.0209(7) 0.0172(5) 0.0232(6) -0.0027(5) 0.0053(4) 0.0008(5)
C2 0.0253(7) 0.0207(6) 0.0210(5) 0.0007(5) 0.0076(4) 0.0014(5)
C3 0.0246(7) 0.0209(6) 0.0209(5) 0.0005(5) 0.0024(4) 0.0032(5)
C4 0.0212(7) 0.0219(6) 0.0214(6) -0.0023(5) 0.0049(5) 0.0020(5)
C5 0.0243(7) 0.0228(6) 0.0212(5) 0.0010(5) 0.0071(4) 0.0001(5)
C6 0.0231(7) 0.0222(6) 0.0220(6) 0.0022(5) 0.0032(4) 0.0046(5)
C7 0.0224(7) 0.0282(6) 0.0281(6) 0.0018(5) 0.0031(5) 0.0017(5)
C8 0.0215(7) 0.0275(6) 0.0281(6) 0.0014(5) 0.0077(5) 0.0012(5)
C9 0.0216(7) 0.0247(6) 0.0211(6) 0.0012(5) 0.0037(5) -0.0001(5)
C10 0.0189(6) 0.0282(6) 0.0192(5) -0.0001(5) 0.0020(4) 0.0024(5)
C11 0.0229(7) 0.0228(6) 0.0223(6) -0.0006(5) 0.0028(5) 0.0026(5)
C12 0.0306(8) 0.0265(6) 0.0376(7) -0.0018(6) 0.0008(5) -0.0004(5)
C13 0.0219(7) 0.0277(6) 0.0283(6) -0.0008(5) 0.0041(5) 0.0022(5)
C14 0.0263(8) 0.0259(7) 0.0209(6) -0.0008(5) 0.0026(5) 0.0030(5)
C15 0.0270(8) 0.0331(7) 0.0279(6) 0.0024(5) 0.0088(5) 0.0033(6)
C16 0.0194(7) 0.0234(6) 0.0276(6) -0.0011(5) 0.0066(5) 0.0002(5)
C17 0.0216(7) 0.0250(6) 0.0268(6) 0.0003(5) 0.0062(5) 0.0004(5)
C18 0.0218(7) 0.0207(6) 0.0245(6) 0.0027(5) 0.0042(5) 0.0023(5)
C19 0.0242(7) 0.0250(6) 0.0241(6) -0.0026(5) 0.0041(4) 0.0054(5)
C20 0.0249(7) 0.0245(6) 0.0289(6) -0.0012(5) -0.0019(5) 0.0005(5)
C21 0.0171(7) 0.0252(6) 0.0305(6) 0.0032(5) 0.0039(5) 0.0022(5)
C22 0.0259(7) 0.0252(6) 0.0254(6) -0.0017(5) 0.0064(5) 0.0040(5)
C23 0.0218(7) 0.0241(6) 0.0276(6) -0.0027(5) 0.0013(5) 0.0000(5)

loop_
_atom_type_symbol
_atom_type_description
_atom_type_scat_dispersion_real
_atom_type_scat_dispersion_imag
_atom_type_scat_source
C C 0.0181 0.0091 'International Tables Vol C Tables 4.2.6.8 and 6.1.1.4'
H H 0.0000 0.0000 'International Tables Vol C Tables 4.2.6.8 and 6.1.1.4'
N N 0.0311 0.0180 'International Tables Vol C Tables 4.2.6.8 and 6.1.1.4'
O O 0.0492 0.0322 'International Tables Vol C Tables 4.2.6.8 and 6.1.1.4'

loop_
_geom_angle_atom_site_label_1
_geom_angle_atom_site_label_2
_geom_angle_atom_site_label_3
_geom_angle
_geom_angle_site_symmetry_1
_geom_angle_site_symmetry_3
_geom_angle_publ_flag
C1 N1 C7 120.21(10) . . ?
C1 N1 C8 120.25(10) . . ?
C7 N1 C8 119.54(10) . . ?
C14 N2 C11 127.96(11) . . ?
C14 N2 C16 111.19(10) . . ?
C11 N2 C16 120.85(10) . . ?
C12 O1 C9 112.10(9) . . ?
C14 O3 C15 110.20(10) . . ?
N1 C1 C2 121.65(11) . . ?
N1 C1 C6 121.29(11) . . ?
C2 C1 C6 117.05(11) . . ?
C3 C2 C1 120.62(11) . . ?
C3 C2 H2 119.7 . . ?
C1 C2 H2 119.7 . . ?
C2 C3 C4 122.49(11) . . ?
C2 C3 H3 118.8 . . ?
C4 C3 H3 118.8 . . ?
C3 C4 C5 116.65(12) . . ?
C3 C4 C9 121.75(11) . . ?
C5 C4 C9 121.45(11) . . ?
C6 C5 C4 122.12(11) . . ?
C6 C5 H5 118.9 . . ?
C4 C5 H5 118.9 . . ?
C5 C6 C1 120.86(11) . . ?
C5 C6 H6 119.6 . . ?
C1 C6 H6 119.6 . . ?
N1 C7 H7A 109.5 . . ?
N1 C7 H7B 109.5 . . ?
H7A C7 H7B 109.5 . . ?
N1 C7 H7C 109.5 . . ?
H7A C7 H7C 109.5 . . ?
H7B C7 H7C 109.5 . . ?
N1 C8 H8A 109.5 . . ?
N1 C8 H8B 109.5 . . ?
H8A C8 H8B 109.5 . . ?
N1 C8 H8C 109.5 . . ?
H8A C8 H8C 109.5 . . ?
H8B C8 H8C 109.5 . . ?
O1 C9 C4 112.10(10) . . ?
O1 C9 C10 105.72(9) . . ?
C4 C9 C10 111.43(10) . . ?
O1 C9 H9 109.2 . . ?
C4 C9 H9 109.2 . . ?
C10 C9 H9 109.2 . . ?
C11 C10 C13 107.15(11) . . ?
C11 C10 C9 109.55(10) . . ?
C13 C10 C9 111.92(10) . . ?
C11 C10 H10 109.4 . . ?
C13 C10 H10 109.4 . . ?
C9 C10 H10 109.4 . . ?
O2 C11 N2 117.70(12) . . ?
O2 C11 C10 123.44(11) . . ?
N2 C11 C10 118.80(10) . . ?
O1 C12 H12A 109.5 . . ?
O1 C12 H12B 109.5 . . ?
H12A C12 H12B 109.5 . . ?
O1 C12 H12C 109.5 . . ?
H12A C12 H12C 109.5 . . ?
H12B C12 H12C 109.5 . . ?
C10 C13 H13A 109.5 . . ?
C10 C13 H13B 109.5 . . ?
H13A C13 H13B 109.5 . . ?
C10 C13 H13C 109.5 . . ?
H13A C13 H13C 109.5 . . ?
H13B C13 H13C 109.5 . . ?
O4 C14 O3 122.12(11) . . ?
O4 C14 N2 129.11(12) . . ?
O3 C14 N2 108.74(11) . . ?
O3 C15 C16 104.58(10) . . ?
O3 C15 H15A 110.8 . . ?
C16 C15 H15A 110.8 . . ?
O3 C15 H15B 110.8 . . ?
C16 C15 H15B 110.8 . . ?
H15A C15 H15B 108.9 . . ?
N2 C16 C15 100.33(10) . . ?
N2 C16 C17 112.50(10) . . ?
C15 C16 C17 113.01(10) . . ?
N2 C16 H16 110.2 . . ?
C15 C16 H16 110.2 . . ?
C17 C16 H16 110.2 . . ?
C18 C17 C16 110.73(10) . . ?
C18 C17 H17A 109.5 . . ?
C16 C17 H17A 109.5 . . ?
C18 C17 H17B 109.5 . . ?
C16 C17 H17B 109.5 . . ?
H17A C17 H17B 108.1 . . ?
C19 C18 C23 118.16(12) . . ?
C19 C18 C17 119.55(11) . . ?
C23 C18 C17 122.26(11) . . ?
C20 C19 C18 121.07(11) . . ?
C20 C19 H19 119.5 . . ?
C18 C19 H19 119.5 . . ?
C19 C20 C21 120.12(12) . . ?
C19 C20 H20 119.9 . . ?
C21 C20 H20 119.9 . . ?
C22 C21 C20 119.33(12) . . ?
C22 C21 H21 120.3 . . ?
C20 C21 H21 120.3 . . ?
C23 C22 C21 120.54(12) . . ?
C23 C22 H22 119.7 . . ?
C21 C22 H22 119.7 . . ?
C22 C23 C18 120.77(12) . . ?
C22 C23 H23 119.6 . . ?
C18 C23 H23 119.6 . . ?

loop_
_geom_bond_atom_site_label_1
_geom_bond_atom_site_label_2
_geom_bond_distance
_geom_bond_site_symmetry_2
_geom_bond_publ_flag
N1 C1 1.3722(17) . ?
N1 C7 1.4464(16) . ?
N1 C8 1.4553(16) . ?
N2 C14 1.3896(16) . ?
N2 C11 1.4074(16) . ?
N2 C16 1.4651(16) . ?
O1 C12 1.4168(16) . ?
O1 C9 1.4284(15) . ?
O2 C11 1.2147(16) . ?
O3 C14 1.3452(14) . ?
O3 C15 1.4488(17) . ?
O4 C14 1.2039(16) . ?
C1 C2 1.4110(17) . ?
C1 C6 1.4162(17) . ?
C2 C3 1.3827(18) . ?
C2 H2 0.9500 . ?
C3 C4 1.3961(17) . ?
C3 H3 0.9500 . ?
C4 C5 1.3991(17) . ?
C4 C9 1.5066(18) . ?
C5 C6 1.3808(18) . ?
C5 H5 0.9500 . ?
C6 H6 0.9500 . ?
C7 H7A 0.9800 . ?
C7 H7B 0.9800 . ?
C7 H7C 0.9800 . ?
C8 H8A 0.9800 . ?
C8 H8B 0.9800 . ?
C8 H8C 0.9800 . ?
C9 C10 1.5403(17) . ?
C9 H9 1.0000 . ?
C10 C11 1.5075(18) . ?
C10 C13 1.5335(19) . ?
C10 H10 1.0000 . ?
C12 H12A 0.9800 . ?
C12 H12B 0.9800 . ?
C12 H12C 0.9800 . ?
C13 H13A 0.9800 . ?
C13 H13B 0.9800 . ?
C13 H13C 0.9800 . ?
C15 C16 1.5313(17) . ?
C15 H15A 0.9900 . ?
C15 H15B 0.9900 . ?
C16 C17 1.5389(18) . ?
C16 H16 1.0000 . ?
C17 C18 1.5067(18) . ?
C17 H17A 0.9900 . ?
C17 H17B 0.9900 . ?
C18 C19 1.3962(18) . ?
C18 C23 1.3993(18) . ?
C19 C20 1.3835(18) . ?
C19 H19 0.9500 . ?
C20 C21 1.3926(19) . ?
C20 H20 0.9500 . ?
C21 C22 1.3864(18) . ?
C21 H21 0.9500 . ?
C22 C23 1.3826(18) . ?
C22 H22 0.9500 . ?
C23 H23 0.9500 . ?

loop_
_cod_related_entry_id
_cod_related_entry_database
_cod_related_entry_code
1 ChemSpider 30659159
